data_7110505
loop_
_publ_author_name
'Schulte, Marcus'
'Sch\"urmann, Markus'
'Jurkschat, Klaus'
'Dakternieks, Dainis'

_publ_section_title
;
 Tetraorganodistannoxanes: formation of a novel cis-ladder&#x2020;
;
_journal_issue 14
_journal_name_full 'Chemical Communications'
_journal_page_first 1291
_journal_paper_doi 10.1039/a901557d
_journal_year 1999
_chemical_formula_sum 'C32 H76 Cl4 O2 Si8 Sn4'
_chemical_formula_weight 1334.21
_chemical_name_systematic
;
 cis-\m~2~-Cl-\m~3~-O-[1,3-Bis(trimethylsilylmethyl)-1,3-dichloro-1,3-
 distanna-2-oxa-5,8-disila-5,5,8,8-tetramethyl-cyclo-6-nonine]-dimer
;
_space_group_IT_number 2
_symmetry_cell_setting triclinic
_symmetry_space_group_name_Hall '-P 1'
_symmetry_space_group_name_H-M 'P -1'
_atom_sites_solution_hydrogens geom
_atom_sites_solution_primary direct
_atom_sites_solution_secondary difmap
_audit_creation_method SHELXL-97
_cell_angle_alpha 78.643(1)
_cell_angle_beta 75.868(1)
_cell_angle_gamma 68.096(1)
_cell_formula_units_Z 2
_cell_length_a 13.240(1)
_cell_length_b 15.536(1)
_cell_length_c 16.387(1)
_cell_measurement_reflns_used 40282
_cell_measurement_temperature 291(1)
_cell_measurement_theta_max 25.68
_cell_measurement_theta_min 4.09
_cell_volume 3011.7(4)
_computing_cell_refinement
;
 DENZO and SCALEPACK (Otwinowski & Minor, 1997)
;
_computing_data_collection 'Nonius KappaCCD'
_computing_data_reduction
;
 DENZO and SCALEPACK (Otwinowski & Minor, 1997)
;
_computing_molecular_graphics 'SHELXTL-Plus (Sheldrick, 1991)'
_computing_publication_material 'SHELXL-97 (Sheldrick, 1997)'
_computing_structure_refinement 'SHELXL-97 (Sheldrick, 1997)'
_computing_structure_solution 'SHELXS-97 (Sheldrick, 1990)'
_diffrn_ambient_temperature 291(1)
_diffrn_detector_area_resol_mean '19 vertical, 18 horizontal'
_diffrn_measured_fraction_theta_full 0.925
_diffrn_measured_fraction_theta_max 0.925
_diffrn_measurement_device 'Nonius KappaCCD'
_diffrn_measurement_method
;
714 frames via \w-rotation (\D\w=1\%) and two times 5s per frame
;
_diffrn_radiation_monochromator graphite
_diffrn_radiation_source 'fine-focus sealed tube'
_diffrn_radiation_type MoK\a
_diffrn_radiation_wavelength 0.71069
_diffrn_reflns_av_R_equivalents 0.0280
_diffrn_reflns_av_sigmaI/netI 0.0465
_diffrn_reflns_limit_h_max 16
_diffrn_reflns_limit_h_min -16
_diffrn_reflns_limit_k_max 18
_diffrn_reflns_limit_k_min -17
_diffrn_reflns_limit_l_max 19
_diffrn_reflns_limit_l_min -19
_diffrn_reflns_number 40574
_diffrn_reflns_theta_full 25.68
_diffrn_reflns_theta_max 25.68
_diffrn_reflns_theta_min 4.09
_diffrn_standards_decay_% 0
_diffrn_standards_number none
_exptl_absorpt_coefficient_mu 2.000
_exptl_absorpt_correction_type none
_exptl_crystal_colour colourless
_exptl_crystal_density_diffrn 1.471
_exptl_crystal_density_meas ?
_exptl_crystal_density_method 'not measured'
_exptl_crystal_description block
_exptl_crystal_F_000 1328
_exptl_crystal_size_max 0.20
_exptl_crystal_size_mid 0.15
_exptl_crystal_size_min 0.15
_refine_diff_density_max 0.841
_refine_diff_density_min -1.213
_refine_diff_density_rms 0.076
_refine_ls_extinction_method none
_refine_ls_goodness_of_fit_ref 1.017
_refine_ls_hydrogen_treatment mixed
_refine_ls_matrix_type full
_refine_ls_number_parameters 472
_refine_ls_number_reflns 10574
_refine_ls_number_restraints 0
_refine_ls_restrained_S_all 1.017
_refine_ls_R_factor_all 0.0617
_refine_ls_R_factor_gt 0.0324
_refine_ls_shift/su_max 0.001
_refine_ls_shift/su_mean 0.000
_refine_ls_structure_factor_coef Fsqd
_refine_ls_weighting_details 'calc w=1/[\s^2^(Fo^2^)+(0.0427P)^2^+0.0908P] where P=(Fo^2^+2Fc^2^)/3'
_refine_ls_weighting_scheme calc
_refine_ls_wR_factor_gt 0.0748
_refine_ls_wR_factor_ref 0.0822
_reflns_number_gt 7455
_reflns_number_total 10574
_reflns_threshold_expression >2sigma(I)
_cod_data_source_file 901557dsup1.cif
_cod_data_source_block 2
_cod_depositor_comments
;
The following automatic conversions were performed:
'_atom_site_symetry_multiplicity' tag replaced with
'_atom_site_symmetry_multiplicity'.

Automatic conversion script
Id: cif_correct_tags 1440 2010-10-19 06:21:57Z saulius 

The following automatic conversions were performed:

'_symmetry_cell_setting' value 'Triclinic' changed to 'triclinic'
according to /home/saulius/struct/CIF-dictionaries/cif_core.dic
dictionary named 'cif_core.dic' version 2.4.2 from
2011-04-26.

'_geom_bond_publ_flag' value 'Y' changed to 'y'
according to /home/saulius/struct/CIF-dictionaries/cif_core.dic
dictionary named 'cif_core.dic' version 2.4.2 from 2011-04-26 (24
times).

'_geom_angle_publ_flag' value 'Y' changed to 'y' according
to /home/saulius/struct/CIF-dictionaries/cif_core.dic dictionary
named 'cif_core.dic' version 2.4.2 from 2011-04-26 (58 times).

Automatic conversion script
Id: cif_fix_values 1891 2012-01-12 08:04:46Z andrius 

The following automatic conversions were performed:

'_exptl_crystal_density_meas' value 'none' was changed to '?' - the
value is perceived as not measured.

Automatic conversion script
Id: cif_fix_values 3008 2015-01-20 13:52:24Z robertas 
;
_cod_original_sg_symbol_H-M P-1
_cod_database_code 7110505

loop_
_symmetry_equiv_pos_as_xyz
'x, y, z'
'-x, -y, -z'

loop_
_atom_site_label
_atom_site_type_symbol
_atom_site_fract_x
_atom_site_fract_y
_atom_site_fract_z
_atom_site_U_iso_or_equiv
_atom_site_adp_type
_atom_site_occupancy
_atom_site_symmetry_multiplicity
_atom_site_calc_flag
_atom_site_refinement_flags
Sn1 Sn 0.67967(3) 0.28844(2) 0.047783(19) 0.05350(10) Uani 1 1 d .
Sn2 Sn 0.84349(2) 0.128052(19) 0.191964(18) 0.04344(9) Uani 1 1 d .
Sn3 Sn 0.64641(2) 0.308552(19) 0.281735(18) 0.04263(9) Uani 1 1 d .
Sn4 Sn 0.77948(2) 0.14256(2) 0.429912(18) 0.04593(9) Uani 1 1 d .
Cl1 Cl 0.52661(11) 0.42290(9) 0.10441(8) 0.0762(4) Uani 1 1 d .
Cl2 Cl 0.86312(10) 0.13064(9) 0.02728(7) 0.0647(3) Uani 1 1 d .
Cl3 Cl 0.92204(11) -0.00514(8) 0.37869(8) 0.0709(3) Uani 1 1 d .
Cl4 Cl 0.62386(17) 0.29575(13) 0.43991(13) 0.1223(7) Uani 1 1 d .
Si1 Si 0.83752(13) 0.43052(11) -0.04343(10) 0.0776(5) Uani 1 1 d .
Si2 Si 1.05323(10) 0.21883(10) 0.16148(9) 0.0574(3) Uani 1 1 d .
Si3 Si 0.68093(12) 0.50792(9) 0.32635(9) 0.0606(4) Uani 1 1 d .
Si4 Si 0.87839(12) 0.27365(10) 0.52728(9) 0.0628(4) Uani 1 1 d .
Si5 Si 0.57590(12) 0.19470(11) -0.07240(9) 0.0675(4) Uani 1 1 d .
Si6 Si 0.83463(12) -0.09384(10) 0.19744(10) 0.0678(4) Uani 1 1 d .
Si7 Si 0.36372(11) 0.34072(11) 0.34576(10) 0.0701(4) Uani 1 1 d .
Si8 Si 0.63709(12) 0.04395(10) 0.60199(9) 0.0650(4) Uani 1 1 d .
O1 O 0.7275(2) 0.25529(18) 0.16155(16) 0.0436(6) Uani 1 1 d .
O2 O 0.7781(2) 0.19158(18) 0.30647(16) 0.0429(6) Uani 1 1 d .
C1 C 0.7548(4) 0.3630(4) -0.0583(3) 0.0721(15) Uani 1 1 d .
H1A H 0.8026 0.3181 -0.0971 0.145(3) Uiso 1 1 calc R
H1B H 0.6960 0.4062 -0.0869 0.145(3) Uiso 1 1 calc R
C2 C 0.9292(6) 0.4512(5) -0.1461(4) 0.125(3) Uani 1 1 d .
H2A H 0.9747 0.4833 -0.1378 0.145(3) Uiso 1 1 calc R
H2B H 0.8844 0.4886 -0.1870 0.145(3) Uiso 1 1 calc R
H2C H 0.9755 0.3924 -0.1662 0.145(3) Uiso 1 1 calc R
C3 C 0.7456(6) 0.5429(4) -0.0014(4) 0.111(2) Uani 1 1 d .
H3A H 0.7902 0.5764 0.0060 0.145(3) Uiso 1 1 calc R
H3B H 0.7012 0.5302 0.0522 0.145(3) Uiso 1 1 calc R
H3C H 0.6982 0.5799 -0.0407 0.145(3) Uiso 1 1 calc R
C4 C 0.9265(5) 0.3577(4) 0.0326(4) 0.0751(15) Uani 1 1 d .
C5 C 0.9791(4) 0.3047(4) 0.0819(3) 0.0687(14) Uani 1 1 d .
C6 C 1.2053(4) 0.1868(4) 0.1212(4) 0.0834(17) Uani 1 1 d .
H6A H 1.2242 0.1606 0.0688 0.145(3) Uiso 1 1 calc R
H6B H 1.2444 0.1416 0.1621 0.145(3) Uiso 1 1 calc R
H6C H 1.2258 0.2415 0.1119 0.145(3) Uiso 1 1 calc R
C7 C 1.0143(4) 0.2732(4) 0.2612(3) 0.0767(16) Uani 1 1 d .
H7A H 1.0282 0.3312 0.2495 0.145(3) Uiso 1 1 calc R
H7B H 1.0575 0.2318 0.3015 0.145(3) Uiso 1 1 calc R
H7C H 0.9370 0.2847 0.2839 0.145(3) Uiso 1 1 calc R
C8 C 1.0136(3) 0.1125(3) 0.1754(3) 0.0567(12) Uani 1 1 d .
H8A H 1.0416 0.0722 0.2241 0.145(3) Uiso 1 1 calc R
H8B H 1.0527 0.0795 0.1262 0.145(3) Uiso 1 1 calc R
C11 C 0.6846(4) 0.4332(3) 0.2495(3) 0.0583(12) Uani 1 1 d .
H11A H 0.7589 0.4164 0.2159 0.145(3) Uiso 1 1 calc R
H11B H 0.6356 0.4735 0.2116 0.145(3) Uiso 1 1 calc R
C12 C 0.7452(6) 0.5964(4) 0.2681(5) 0.121(3) Uani 1 1 d .
H12A H 0.7391 0.6386 0.3061 0.145(3) Uiso 1 1 calc R
H12B H 0.7077 0.6307 0.2223 0.145(3) Uiso 1 1 calc R
H12C H 0.8220 0.5653 0.2458 0.145(3) Uiso 1 1 calc R
C13 C 0.5362(5) 0.5647(4) 0.3813(4) 0.0940(19) Uani 1 1 d .
H13A H 0.5022 0.5182 0.4043 0.145(3) Uiso 1 1 calc R
H13B H 0.4948 0.6096 0.3415 0.145(3) Uiso 1 1 calc R
H13C H 0.5371 0.5956 0.4262 0.145(3) Uiso 1 1 calc R
C14 C 0.7619(5) 0.4329(4) 0.4072(4) 0.0716(15) Uani 1 1 d .
C15 C 0.8102(5) 0.3758(4) 0.4578(4) 0.0737(15) Uani 1 1 d .
C16 C 1.0169(5) 0.2759(4) 0.5307(4) 0.106(2) Uani 1 1 d .
H16A H 1.0538 0.2899 0.4742 0.145(3) Uiso 1 1 calc R
H16B H 1.0604 0.2160 0.5550 0.145(3) Uiso 1 1 calc R
H16C H 1.0079 0.3230 0.5647 0.145(3) Uiso 1 1 calc R
C17 C 0.7908(5) 0.2731(4) 0.6355(4) 0.103(2) Uani 1 1 d .
H17A H 0.7933 0.3207 0.6638 0.145(3) Uiso 1 1 calc R
H17B H 0.8185 0.2132 0.6675 0.145(3) Uiso 1 1 calc R
H17C H 0.7157 0.2852 0.6310 0.145(3) Uiso 1 1 calc R
C18 C 0.8975(4) 0.1690(3) 0.4789(3) 0.0584(12) Uani 1 1 d .
H18A H 0.9216 0.1163 0.5212 0.145(3) Uiso 1 1 calc R
H18B H 0.9607 0.1635 0.4329 0.145(3) Uiso 1 1 calc R
C21 C 0.5813(4) 0.2121(4) 0.0360(3) 0.0670(14) Uani 1 1 d .
H21A H 0.6075 0.1508 0.0675 0.145(3) Uiso 1 1 calc R
H21B H 0.5060 0.2432 0.0638 0.145(3) Uiso 1 1 calc R
C22 C 0.5441(7) 0.3053(5) -0.1406(4) 0.151(3) Uani 1 1 d .
H22A H 0.5367 0.2955 -0.1946 0.145(3) Uiso 1 1 calc R
H22B H 0.6028 0.3298 -0.1483 0.145(3) Uiso 1 1 calc R
H22C H 0.4759 0.3488 -0.1148 0.145(3) Uiso 1 1 calc R
C23 C 0.7081(5) 0.1159(5) -0.1235(4) 0.119(3) Uani 1 1 d .
H23A H 0.7226 0.0545 -0.0930 0.145(3) Uiso 1 1 calc R
H23B H 0.7665 0.1384 -0.1236 0.145(3) Uiso 1 1 calc R
H23C H 0.7044 0.1136 -0.1808 0.145(3) Uiso 1 1 calc R
C24 C 0.4678(7) 0.1494(8) -0.0655(5) 0.200(5) Uani 1 1 d .
H24A H 0.4787 0.1230 -0.1165 0.145(3) Uiso 1 1 calc R
H24B H 0.3975 0.1989 -0.0582 0.145(3) Uiso 1 1 calc R
H24C H 0.4693 0.1019 -0.0179 0.145(3) Uiso 1 1 calc R
C31 C 0.7615(4) 0.0290(3) 0.2215(3) 0.0523(11) Uani 1 1 d .
H31A H 0.7317 0.0264 0.2818 0.145(3) Uiso 1 1 calc R
H31B H 0.6985 0.0544 0.1930 0.145(3) Uiso 1 1 calc R
C32 C 0.9863(4) -0.1333(4) 0.1956(4) 0.0869(17) Uani 1 1 d .
H32A H 1.0185 -0.1991 0.1910 0.145(3) Uiso 1 1 calc R
H32B H 0.9985 -0.1211 0.2469 0.145(3) Uiso 1 1 calc R
H32C H 1.0202 -0.1001 0.1479 0.145(3) Uiso 1 1 calc R
C33 C 0.8137(6) -0.1055(5) 0.0930(5) 0.137(3) Uani 1 1 d .
H33A H 0.8483 -0.0687 0.0494 0.145(3) Uiso 1 1 calc R
H33B H 0.7358 -0.0839 0.0926 0.145(3) Uiso 1 1 calc R
H33C H 0.8461 -0.1698 0.0830 0.145(3) Uiso 1 1 calc R
C34 C 0.7764(6) -0.1701(4) 0.2832(5) 0.143(3) Uani 1 1 d .
H34A H 0.8258 -0.2336 0.2823 0.145(3) Uiso 1 1 calc R
H34B H 0.7055 -0.1659 0.2743 0.145(3) Uiso 1 1 calc R
H34C H 0.7677 -0.1500 0.3370 0.145(3) Uiso 1 1 calc R
C41 C 0.5062(3) 0.2684(3) 0.2965(3) 0.0535(11) Uani 1 1 d .
H41A H 0.5017 0.2602 0.2404 0.145(3) Uiso 1 1 calc R
H41B H 0.5225 0.2072 0.3291 0.145(3) Uiso 1 1 calc R
C42 C 0.3398(6) 0.4660(4) 0.3189(6) 0.150(4) Uani 1 1 d .
H42A H 0.2671 0.5006 0.3469 0.145(3) Uiso 1 1 calc R
H42B H 0.3455 0.4819 0.2587 0.145(3) Uiso 1 1 calc R
H42C H 0.3943 0.4811 0.3370 0.145(3) Uiso 1 1 calc R
C43 C 0.2658(5) 0.3125(5) 0.3010(5) 0.121(3) Uani 1 1 d .
H43A H 0.2770 0.2470 0.3144 0.145(3) Uiso 1 1 calc R
H43B H 0.2784 0.3281 0.2406 0.145(3) Uiso 1 1 calc R
H43C H 0.1911 0.3478 0.3248 0.145(3) Uiso 1 1 calc R
C44 C 0.3437(6) 0.3088(7) 0.4617(4) 0.158(4) Uani 1 1 d .
H44A H 0.2710 0.3462 0.4874 0.145(3) Uiso 1 1 calc R
H44B H 0.3984 0.3197 0.4834 0.145(3) Uiso 1 1 calc R
H44C H 0.3512 0.2440 0.4746 0.145(3) Uiso 1 1 calc R
C51 C 0.6591(4) 0.0782(3) 0.4860(3) 0.0644(13) Uani 1 1 d .
H51A H 0.5887 0.1204 0.4721 0.145(3) Uiso 1 1 calc R
H51B H 0.6787 0.0225 0.4588 0.145(3) Uiso 1 1 calc R
C52 C 0.7713(5) -0.0247(5) 0.6357(4) 0.125(3) Uani 1 1 d .
H52A H 0.7580 -0.0538 0.6928 0.145(3) Uiso 1 1 calc R
H52B H 0.8118 0.0160 0.6332 0.145(3) Uiso 1 1 calc R
H52C H 0.8136 -0.0719 0.5987 0.145(3) Uiso 1 1 calc R
C53 C 0.5671(6) 0.1516(5) 0.6543(4) 0.114(2) Uani 1 1 d .
H53A H 0.5127 0.1953 0.6230 0.145(3) Uiso 1 1 calc R
H53B H 0.6208 0.1787 0.6560 0.145(3) Uiso 1 1 calc R
H53C H 0.5315 0.1367 0.7110 0.145(3) Uiso 1 1 calc R
C54 C 0.5441(5) -0.0272(5) 0.6308(4) 0.110(2) Uani 1 1 d .
H54A H 0.5781 -0.0825 0.6025 0.145(3) Uiso 1 1 calc R
H54B H 0.4744 0.0089 0.6137 0.145(3) Uiso 1 1 calc R
H54C H 0.5319 -0.0446 0.6910 0.145(3) Uiso 1 1 calc R

loop_
_atom_site_aniso_label
_atom_site_aniso_U_11
_atom_site_aniso_U_22
_atom_site_aniso_U_33
_atom_site_aniso_U_23
_atom_site_aniso_U_13
_atom_site_aniso_U_12
Sn1 0.0570(2) 0.0640(2) 0.03902(18) 0.00236(15) -0.01522(14) -0.02044(17)
Sn2 0.04002(16) 0.04201(17) 0.04610(17) -0.00417(13) -0.00705(13) -0.01270(14)
Sn3 0.04137(16) 0.03855(16) 0.04730(18) -0.00432(13) -0.01033(13) -0.01200(13)
Sn4 0.05370(18) 0.04701(17) 0.03980(17) 0.00158(13) -0.01535(14) -0.01949(15)
Cl1 0.0717(8) 0.0717(9) 0.0670(8) -0.0021(7) -0.0240(7) -0.0002(7)
Cl2 0.0628(7) 0.0763(8) 0.0454(7) -0.0143(6) -0.0056(5) -0.0123(7)
Cl3 0.0821(9) 0.0502(7) 0.0706(8) -0.0080(6) -0.0328(7) 0.0005(6)
Cl4 0.1397(16) 0.1089(13) 0.1364(16) 0.0180(12) -0.0672(13) -0.0532(13)
Si1 0.0754(10) 0.0767(10) 0.0726(10) 0.0257(8) -0.0200(8) -0.0304(9)
Si2 0.0459(7) 0.0656(8) 0.0623(8) 0.0030(7) -0.0126(6) -0.0245(7)
Si3 0.0767(9) 0.0419(7) 0.0700(9) -0.0001(6) -0.0275(8) -0.0224(7)
Si4 0.0698(9) 0.0605(8) 0.0698(9) -0.0038(7) -0.0337(8) -0.0243(8)
Si5 0.0590(9) 0.0900(11) 0.0585(9) -0.0195(8) -0.0148(7) -0.0233(8)
Si6 0.0690(9) 0.0512(8) 0.0880(11) -0.0175(8) -0.0127(8) -0.0226(7)
Si7 0.0454(8) 0.0822(10) 0.0855(11) -0.0207(9) -0.0073(7) -0.0227(8)
Si8 0.0698(9) 0.0714(9) 0.0575(8) 0.0086(7) -0.0126(7) -0.0360(8)
O1 0.0455(16) 0.0461(16) 0.0374(15) -0.0007(12) -0.0110(12) -0.0135(14)
O2 0.0457(16) 0.0417(15) 0.0379(15) -0.0004(12) -0.0113(12) -0.0111(13)
C1 0.074(3) 0.087(4) 0.050(3) 0.012(3) -0.017(3) -0.029(3)
C2 0.111(5) 0.144(7) 0.103(5) 0.046(5) -0.009(4) -0.061(5)
C3 0.122(6) 0.075(4) 0.127(6) 0.010(4) -0.037(5) -0.027(4)
C4 0.072(4) 0.072(4) 0.085(4) 0.015(3) -0.020(3) -0.037(3)
C5 0.068(3) 0.065(3) 0.074(4) 0.008(3) -0.017(3) -0.030(3)
C6 0.055(3) 0.108(5) 0.088(4) -0.001(4) -0.005(3) -0.039(3)
C7 0.072(3) 0.089(4) 0.085(4) -0.013(3) -0.014(3) -0.043(3)
C8 0.041(2) 0.059(3) 0.068(3) -0.002(2) -0.012(2) -0.015(2)
C11 0.067(3) 0.044(3) 0.065(3) 0.002(2) -0.014(2) -0.023(2)
C12 0.159(7) 0.091(5) 0.155(7) 0.021(4) -0.071(6) -0.083(5)
C13 0.096(4) 0.079(4) 0.097(5) -0.025(3) -0.030(4) -0.004(4)
C14 0.093(4) 0.055(3) 0.084(4) -0.012(3) -0.037(3) -0.030(3)
C15 0.094(4) 0.058(3) 0.085(4) -0.003(3) -0.046(3) -0.029(3)
C16 0.107(5) 0.106(5) 0.141(6) 0.011(4) -0.065(5) -0.063(4)
C17 0.126(6) 0.096(5) 0.086(5) -0.023(4) -0.024(4) -0.026(4)
C18 0.060(3) 0.057(3) 0.064(3) -0.005(2) -0.030(2) -0.016(2)
C21 0.065(3) 0.093(4) 0.053(3) -0.010(3) -0.008(2) -0.039(3)
C22 0.219(10) 0.122(6) 0.109(6) -0.020(5) -0.104(6) -0.007(6)
C23 0.098(5) 0.144(6) 0.108(5) -0.060(5) -0.039(4) 0.004(5)
C24 0.187(9) 0.410(16) 0.103(6) -0.079(8) 0.014(6) -0.217(11)
C31 0.051(3) 0.048(3) 0.059(3) -0.003(2) -0.011(2) -0.019(2)
C32 0.079(4) 0.077(4) 0.088(4) -0.024(3) -0.005(3) -0.008(3)
C33 0.152(7) 0.123(6) 0.162(7) -0.070(6) -0.075(6) -0.023(5)
C34 0.125(6) 0.067(4) 0.220(9) -0.019(5) 0.035(6) -0.053(4)
C41 0.050(3) 0.055(3) 0.062(3) -0.009(2) -0.016(2) -0.021(2)
C42 0.102(6) 0.078(5) 0.242(10) -0.059(6) 0.022(6) -0.013(4)
C43 0.067(4) 0.141(6) 0.173(7) -0.039(6) -0.040(4) -0.033(4)
C44 0.102(6) 0.254(11) 0.083(5) -0.034(6) 0.020(4) -0.038(7)
C51 0.077(3) 0.068(3) 0.060(3) 0.004(3) -0.015(3) -0.042(3)
C52 0.093(5) 0.149(6) 0.099(5) 0.056(5) -0.034(4) -0.028(5)
C53 0.140(6) 0.120(6) 0.092(5) -0.037(4) 0.001(4) -0.060(5)
C54 0.125(6) 0.113(5) 0.110(5) 0.012(4) -0.010(4) -0.082(5)

loop_
_atom_type_symbol
_atom_type_description
_atom_type_scat_dispersion_real
_atom_type_scat_dispersion_imag
_atom_type_scat_source
C C 0.0033 0.0016 'International Tables Vol C Tables 4.2.6.8 and 6.1.1.4'
H H 0.0000 0.0000 'International Tables Vol C Tables 4.2.6.8 and 6.1.1.4'
O O 0.0106 0.0060 'International Tables Vol C Tables 4.2.6.8 and 6.1.1.4'
Si Si 0.0817 0.0704 'International Tables Vol C Tables 4.2.6.8 and 6.1.1.4'
Cl Cl 0.1484 0.1585 'International Tables Vol C Tables 4.2.6.8 and 6.1.1.4'
Sn Sn -0.6537 1.4246 'International Tables Vol C Tables 4.2.6.8 and 6.1.1.4'

loop_
_geom_angle_atom_site_label_1
_geom_angle_atom_site_label_2
_geom_angle_atom_site_label_3
_geom_angle
_geom_angle_publ_flag
O1 Sn1 C21 112.47(15) y
O1 Sn1 C1 122.71(15) y
C21 Sn1 C1 122.94(19) y
O1 Sn1 Cl1 88.29(8) y
C21 Sn1 Cl1 96.97(15) y
C1 Sn1 Cl1 97.97(15) y
O1 Sn1 Cl2 76.28(8) y
C21 Sn1 Cl2 89.11(15) y
C1 Sn1 Cl2 90.49(15) y
Cl1 Sn1 Cl2 164.57(4) y
O1 Sn2 C31 106.59(14) y
O1 Sn2 C8 121.03(14) y
C31 Sn2 C8 131.83(17) y
O1 Sn2 O2 74.44(10) y
C31 Sn2 O2 98.28(14) y
C8 Sn2 O2 100.73(15) y
O1 Sn2 Cl2 78.11(8) y
C31 Sn2 Cl2 92.52(13) y
C8 Sn2 Cl2 90.56(13) y
O2 Sn2 Cl2 152.36(7) y
O1 Sn2 Cl3 135.69(8) y
C31 Sn2 Cl3 74.59(12) y
C8 Sn2 Cl3 76.32(13) y
O2 Sn2 Cl3 61.85(7) y
Cl2 Sn2 Cl3 145.79(4) y
O2 Sn3 C41 108.43(14) y
O2 Sn3 C11 114.02(15) y
C41 Sn3 C11 137.54(18) y
O2 Sn3 O1 74.03(10) y
C41 Sn3 O1 95.90(14) y
C11 Sn3 O1 95.62(15) y
O2 Sn3 Cl4 77.72(8) y
C41 Sn3 Cl4 90.10(13) y
C11 Sn3 Cl4 98.54(14) y
O1 Sn3 Cl4 151.59(8) y
O2 Sn3 Cl1 135.99(8) y
C41 Sn3 Cl1 74.80(13) y
C11 Sn3 Cl1 75.02(13) y
O1 Sn3 Cl1 62.06(7) y
Cl4 Sn3 Cl1 145.76(5) y
O2 Sn4 C18 113.73(15) y
O2 Sn4 C51 113.67(15) y
C18 Sn4 C51 132.57(18) y
O2 Sn4 Cl4 78.46(9) y
C18 Sn4 Cl4 100.79(13) y
C51 Sn4 Cl4 86.98(15) y
O2 Sn4 Cl3 86.29(8) y
C18 Sn4 Cl3 91.03(13) y
C51 Sn4 Cl3 93.50(15) y
Cl4 Sn4 Cl3 163.50(6) y
Sn1 Cl1 Sn3 77.50(3) y
Sn2 Cl2 Sn1 82.72(3) y
Sn4 Cl3 Sn2 77.11(3) y
Sn4 Cl4 Sn3 86.84(7) y
C4 Si1 C1 107.2(2) ?
C4 Si1 C3 109.9(3) ?
C1 Si1 C3 111.0(3) ?
C4 Si1 C2 108.0(3) ?
C1 Si1 C2 109.4(3) ?
C3 Si1 C2 111.2(3) ?
C5 Si2 C7 108.3(3) ?
C5 Si2 C6 109.1(2) ?
C7 Si2 C6 110.1(2) ?
C5 Si2 C8 107.6(2) ?
C7 Si2 C8 112.6(2) ?
C6 Si2 C8 109.1(2) ?
C14 Si3 C11 108.3(2) ?
C14 Si3 C13 108.0(3) ?
C11 Si3 C13 110.9(3) ?
C14 Si3 C12 109.9(3) ?
C11 Si3 C12 108.4(3) ?
C13 Si3 C12 111.4(3) ?
C15 Si4 C18 106.9(2) ?
C15 Si4 C16 108.9(3) ?
C18 Si4 C16 109.0(3) ?
C15 Si4 C17 110.2(3) ?
C18 Si4 C17 110.5(3) ?
C16 Si4 C17 111.2(3) ?
C24 Si5 C22 107.3(5) ?
C24 Si5 C23 109.9(4) ?
C22 Si5 C23 107.4(4) ?
C24 Si5 C21 109.5(3) ?
C22 Si5 C21 110.8(3) ?
C23 Si5 C21 111.9(3) ?
C33 Si6 C31 109.7(3) ?
C33 Si6 C34 110.8(4) ?
C31 Si6 C34 107.7(3) ?
C33 Si6 C32 108.5(3) ?
C31 Si6 C32 112.6(2) ?
C34 Si6 C32 107.5(3) ?
C42 Si7 C44 110.8(4) ?
C42 Si7 C43 108.2(4) ?
C44 Si7 C43 110.5(4) ?
C42 Si7 C41 111.9(3) ?
C44 Si7 C41 109.1(3) ?
C43 Si7 C41 106.4(3) ?
C53 Si8 C51 108.0(3) ?
C53 Si8 C52 111.1(4) ?
C51 Si8 C52 110.3(3) ?
C53 Si8 C54 108.3(3) ?
C51 Si8 C54 109.3(3) ?
C52 Si8 C54 109.8(3) ?
Sn1 O1 Sn2 121.20(13) ?
Sn1 O1 Sn3 131.37(13) ?
Sn2 O1 Sn3 104.52(11) ?
Sn4 O2 Sn3 115.90(12) ?
Sn4 O2 Sn2 133.72(13) ?
Sn3 O2 Sn2 105.86(11) ?
Si1 C1 Sn1 120.8(3) ?
C5 C4 Si1 173.7(5) y
C4 C5 Si2 176.0(5) y
Si2 C8 Sn2 119.3(2) ?
Si3 C11 Sn3 125.2(2) ?
C15 C14 Si3 171.8(4) y
C14 C15 Si4 169.9(4) y
Si4 C18 Sn4 127.5(2) ?
Si5 C21 Sn1 118.8(2) ?
Si6 C31 Sn2 121.7(2) ?
Si7 C41 Sn3 122.6(2) ?
Si8 C51 Sn4 118.8(2) ?

loop_
_geom_bond_atom_site_label_1
_geom_bond_atom_site_label_2
_geom_bond_distance
_geom_bond_publ_flag
Sn1 O1 2.024(3) y
Sn1 C21 2.122(4) y
Sn1 C1 2.139(4) y
Sn1 Cl1 2.4531(14) y
Sn1 Cl2 2.7397(13) y
Sn2 O1 2.058(3) y
Sn2 C31 2.116(4) y
Sn2 C8 2.128(4) y
Sn2 O2 2.132(3) y
Sn2 Cl2 2.6410(12) y
Sn2 Cl3 3.4902(13) y
Sn3 O2 2.049(3) y
Sn3 C41 2.116(4) y
Sn3 C11 2.117(4) y
Sn3 O1 2.159(3) y
Sn3 Cl4 2.512(2) y
Sn3 Cl1 3.4973(13) y
Sn4 O2 2.018(2) y
Sn4 C18 2.116(4) y
Sn4 C51 2.120(4) y
Sn4 Cl4 2.503(2) y
Sn4 Cl3 2.5072(13) y
Si1 C4 1.841(6) ?
Si1 C1 1.856(5) ?
Si1 C3 1.866(6) ?
Si1 C2 1.867(6) ?
Si2 C5 1.846(6) ?
Si2 C7 1.859(5) ?
Si2 C6 1.863(5) ?
Si2 C8 1.870(4) ?
Si3 C14 1.848(6) ?
Si3 C11 1.854(5) ?
Si3 C13 1.862(6) ?
Si3 C12 1.867(5) ?
Si4 C15 1.830(6) ?
Si4 C18 1.855(5) ?
Si4 C16 1.862(5) ?
Si4 C17 1.868(6) ?
Si5 C24 1.788(7) ?
Si5 C22 1.819(7) ?
Si5 C23 1.831(6) ?
Si5 C21 1.870(5) ?
Si6 C33 1.851(7) ?
Si6 C31 1.862(4) ?
Si6 C34 1.862(6) ?
Si6 C32 1.863(6) ?
Si7 C42 1.831(7) ?
Si7 C44 1.846(7) ?
Si7 C43 1.851(6) ?
Si7 C41 1.872(5) ?
Si8 C53 1.846(6) ?
Si8 C51 1.852(5) ?
Si8 C52 1.854(6) ?
Si8 C54 1.868(5) ?
C4 C5 1.183(7) y
C14 C15 1.196(6) y
